data_2240897
loop_
_publ_author_name
'Ahmida, Aziza'
'Fl\"orke, Ulrich'
'Egold, Hans'
'Henkel, Gerald'

_publ_section_title
;
 Crystal structure of
 dichloridobis(1,3,4,5-tetramethyl-1<i>H</i>-imidazol-2-ium-2-thiolate-\k<i>S</i>)nickel(II)
;
_journal_coeditor_code HP2071
_journal_issue 8
_journal_name_full 'Acta Crystallographica Section E'
_journal_page_first m147
_journal_paper_doi 10.1107/S2056989015012281
_journal_volume 71
_journal_year 2015
_chemical_formula_iupac '[Ni Cl2 (C7 H12 N2 S)2]'
_chemical_formula_moiety 'C14 H24 Cl2 N4 Ni S2'
_chemical_formula_sum 'C14 H24 Cl2 N4 Ni S2'
_chemical_formula_weight 442.10
_chemical_name_systematic Dichloridobis(1,3,4,5-tetramethyl-1<i>H</i>-imidazol-2-ium-2-thiolate-\k<i>S</i>)nickel(II)
_space_group_IT_number 15
_symmetry_cell_setting monoclinic
_symmetry_space_group_name_Hall '-C 2yc'
_symmetry_space_group_name_H-M 'C 1 2/c 1'
_atom_sites_solution_hydrogens difmap
_atom_sites_solution_primary direct
_atom_sites_solution_secondary difmap
_audit_creation_method SHELXL-97
_cell_angle_alpha 90.00
_cell_angle_beta 112.104(2)
_cell_angle_gamma 90.00
_cell_formula_units_Z 4
_cell_length_a 14.8539(17)
_cell_length_b 8.5969(10)
_cell_length_c 16.4434(19)
_cell_measurement_reflns_used 2710
_cell_measurement_temperature 120(2)
_cell_measurement_theta_max 28.25
_cell_measurement_theta_min 2.67
_cell_volume 1945.5(4)
_computing_cell_refinement
;
SAINT (Bruker, 2002)
;
_computing_data_collection
;
SMART (Bruker, 2002)
;
_computing_data_reduction
;
SAINT (Bruker, 2002)
;
_computing_molecular_graphics
;
SHELXTL (Sheldrick, 2008)
;
_computing_publication_material
;
SHELXTL (Sheldrick, 2008) and local programs
;
_computing_structure_refinement
;
SHELXTL (Sheldrick, 2008)
;
_computing_structure_solution
;
SHELXTL (Sheldrick, 2008)
;
_diffrn_ambient_temperature 120(2)
_diffrn_measured_fraction_theta_full 0.997
_diffrn_measured_fraction_theta_max 0.997
_diffrn_measurement_device_type 'Bruker SMART CCD area-detector'
_diffrn_measurement_method '\f and \w scans'
_diffrn_radiation_monochromator graphite
_diffrn_radiation_source 'sealed tube'
_diffrn_radiation_type MoK\a
_diffrn_radiation_wavelength 0.71073
_diffrn_reflns_av_R_equivalents 0.0326
_diffrn_reflns_av_sigmaI/netI 0.0323
_diffrn_reflns_limit_h_max 19
_diffrn_reflns_limit_h_min -19
_diffrn_reflns_limit_k_max 10
_diffrn_reflns_limit_k_min -11
_diffrn_reflns_limit_l_max 21
_diffrn_reflns_limit_l_min -21
_diffrn_reflns_number 8874
_diffrn_reflns_theta_full 28.20
_diffrn_reflns_theta_max 28.20
_diffrn_reflns_theta_min 2.79
_diffrn_standards_decay_% 0
_diffrn_standards_number 2725
_exptl_absorpt_coefficient_mu 1.490
_exptl_absorpt_correction_T_max 0.8186
_exptl_absorpt_correction_T_min 0.5668
_exptl_absorpt_correction_type multi-scan
_exptl_absorpt_process_details
;
(SADABS; Sheldrick, 2004)
;
_exptl_crystal_colour green
_exptl_crystal_density_diffrn 1.509
_exptl_crystal_density_method 'not measured'
_exptl_crystal_description prism
_exptl_crystal_F_000 920
_exptl_crystal_size_max 0.43
_exptl_crystal_size_mid 0.20
_exptl_crystal_size_min 0.14
_refine_diff_density_max 0.564
_refine_diff_density_min -0.265
_refine_ls_extinction_method none
_refine_ls_goodness_of_fit_ref 1.093
_refine_ls_hydrogen_treatment constr
_refine_ls_matrix_type full
_refine_ls_number_parameters 109
_refine_ls_number_reflns 2396
_refine_ls_number_restraints 0
_refine_ls_restrained_S_all 1.093
_refine_ls_R_factor_all 0.0421
_refine_ls_R_factor_gt 0.0346
_refine_ls_shift/su_max 0.000
_refine_ls_shift/su_mean 0.000
_refine_ls_structure_factor_coef Fsqd
_refine_ls_weighting_details 'calc w=1/[\s^2^(Fo^2^)+(0.0492P)^2^+0.3156P] where P=(Fo^2^+2Fc^2^)/3'
_refine_ls_weighting_scheme calc
_refine_ls_wR_factor_gt 0.0851
_refine_ls_wR_factor_ref 0.0892
_reflns_number_gt 2050
_reflns_number_total 2396
_reflns_threshold_expression I>2sigma(I)
_cod_data_source_file hp2071sup1.cf
_cod_data_source_block I
_cod_original_sg_symbol_H-M 'C 2/c'
_cod_database_code 2240897
_cod_database_fobs_code 2240897

loop_
_symmetry_equiv_pos_as_xyz
'x, y, z'
'-x, y, -z+1/2'
'x+1/2, y+1/2, z'
'-x+1/2, y+1/2, -z+1/2'
'-x, -y, -z'
'x, -y, z-1/2'
'-x+1/2, -y+1/2, -z'
'x+1/2, -y+1/2, z-1/2'

loop_
_atom_site_type_symbol
_atom_site_label
_atom_site_fract_x
_atom_site_fract_y
_atom_site_fract_z
_atom_site_U_iso_or_equiv
_atom_site_adp_type
_atom_site_calc_flag
_atom_site_refinement_flags
_atom_site_occupancy
_atom_site_symmetry_multiplicity
Ni Ni1 0.0000 0.47837(4) 0.2500 0.02273(12) Uani d S 1 2
Cl Cl1 0.05106(4) 0.61687(7) 0.16067(3) 0.03670(15) Uani d . 1 1
S S1 0.11606(3) 0.29666(6) 0.32329(3) 0.02693(14) Uani d . 1 1
N N1 0.22435(11) 0.46213(18) 0.46966(10) 0.0225(3) Uani d . 1 1
N N2 0.27871(11) 0.48030(18) 0.36568(10) 0.0235(3) Uani d . 1 1
C C1 0.20753(13) 0.4178(2) 0.38685(12) 0.0222(4) Uani d . 1 1
C C2 0.16219(14) 0.4241(3) 0.51751(13) 0.0292(4) Uani d . 1 1
H H2A 0.1144 0.5072 0.5092 0.044 Uiso calc R 1 1
H H2B 0.2020 0.4135 0.5801 0.044 Uiso calc R 1 1
H H2C 0.1283 0.3259 0.4954 0.044 Uiso calc R 1 1
C C3 0.30709(13) 0.5538(2) 0.50124(12) 0.0237(4) Uani d . 1 1
C C4 0.34399(15) 0.6198(2) 0.59158(12) 0.0305(4) Uani d . 1 1
H H4A 0.3994 0.6881 0.5993 0.046 Uiso calc R 1 1
H H4B 0.3646 0.5351 0.6345 0.046 Uiso calc R 1 1
H H4C 0.2923 0.6798 0.6004 0.046 Uiso calc R 1 1
C C5 0.34120(13) 0.5658(2) 0.43585(12) 0.0250(4) Uani d . 1 1
C C6 0.42680(14) 0.6509(3) 0.43159(14) 0.0338(5) Uani d . 1 1
H H6A 0.4624 0.7006 0.4883 0.051 Uiso calc R 1 1
H H6B 0.4046 0.7306 0.3857 0.051 Uiso calc R 1 1
H H6C 0.4697 0.5776 0.4180 0.051 Uiso calc R 1 1
C C7 0.28996(15) 0.4587(3) 0.28167(13) 0.0306(5) Uani d . 1 1
H H7A 0.3421 0.3837 0.2890 0.046 Uiso calc R 1 1
H H7B 0.3063 0.5585 0.2619 0.046 Uiso calc R 1 1
H H7C 0.2290 0.4196 0.2380 0.046 Uiso calc R 1 1

loop_
_atom_site_aniso_label
_atom_site_aniso_U_11
_atom_site_aniso_U_22
_atom_site_aniso_U_33
_atom_site_aniso_U_12
_atom_site_aniso_U_13
_atom_site_aniso_U_23
Ni1 0.02009(19) 0.0228(2) 0.02449(19) 0.000 0.00747(14) 0.000
Cl1 0.0332(3) 0.0404(3) 0.0408(3) 0.0038(2) 0.0189(2) 0.0134(2)
S1 0.0247(2) 0.0242(3) 0.0280(3) 0.00122(18) 0.00545(19) 0.00048(18)
N1 0.0203(7) 0.0249(9) 0.0229(8) 0.0024(6) 0.0087(6) 0.0042(6)
N2 0.0219(8) 0.0263(9) 0.0227(8) 0.0042(6) 0.0086(6) 0.0054(6)
C1 0.0209(8) 0.0233(10) 0.0228(9) 0.0049(7) 0.0085(7) 0.0055(7)
C2 0.0271(10) 0.0386(12) 0.0262(10) 0.0002(8) 0.0150(8) 0.0044(8)
C3 0.0219(9) 0.0223(10) 0.0260(9) 0.0022(7) 0.0078(7) 0.0047(7)
C4 0.0337(11) 0.0298(11) 0.0270(10) -0.0017(8) 0.0101(8) 0.0010(8)
C5 0.0219(9) 0.0253(10) 0.0260(9) 0.0015(7) 0.0071(7) 0.0057(8)
C6 0.0275(10) 0.0394(12) 0.0354(11) -0.0042(9) 0.0130(8) 0.0091(9)
C7 0.0314(11) 0.0398(12) 0.0247(10) 0.0059(9) 0.0153(8) 0.0041(9)

loop_
_atom_type_symbol
_atom_type_description
_atom_type_scat_dispersion_real
_atom_type_scat_dispersion_imag
_atom_type_scat_source
C C 0.0033 0.0016 'International Tables Vol C Tables 4.2.6.8 and 6.1.1.4'
H H 0.0000 0.0000 'International Tables Vol C Tables 4.2.6.8 and 6.1.1.4'
N N 0.0061 0.0033 'International Tables Vol C Tables 4.2.6.8 and 6.1.1.4'
S S 0.1246 0.1234 'International Tables Vol C Tables 4.2.6.8 and 6.1.1.4'
Cl Cl 0.1484 0.1585 'International Tables Vol C Tables 4.2.6.8 and 6.1.1.4'
Ni Ni 0.3393 1.1124 'International Tables Vol C Tables 4.2.6.8 and 6.1.1.4'

loop_
_geom_angle_atom_site_label_1
_geom_angle_atom_site_label_2
_geom_angle_atom_site_label_3
_geom_angle_site_symmetry_1
_geom_angle_site_symmetry_3
_geom_angle
Cl1 Ni1 Cl1 . 2 115.58(3)
Cl1 Ni1 S1 . 2 112.96(2)
Cl1 Ni1 S1 2 2 109.46(2)
Cl1 Ni1 S1 . . 109.46(2)
Cl1 Ni1 S1 2 . 112.96(2)
S1 Ni1 S1 2 . 94.55(3)
C1 S1 Ni1 . . 99.91(6)
C1 N1 C3 . . 109.97(16)
C1 N1 C2 . . 124.69(16)
C3 N1 C2 . . 125.30(17)
C1 N2 C5 . . 109.99(16)
C1 N2 C7 . . 125.03(17)
C5 N2 C7 . . 124.97(17)
N2 C1 N1 . . 106.54(16)
N2 C1 S1 . . 127.15(14)
N1 C1 S1 . . 126.23(15)
N1 C2 H2A . . 109.5
N1 C2 H2B . . 109.5
H2A C2 H2B . . 109.5
N1 C2 H2C . . 109.5
H2A C2 H2C . . 109.5
H2B C2 H2C . . 109.5
C5 C3 N1 . . 106.84(16)
C5 C3 C4 . . 131.00(18)
N1 C3 C4 . . 122.16(17)
C3 C4 H4A . . 109.5
C3 C4 H4B . . 109.5
H4A C4 H4B . . 109.5
C3 C4 H4C . . 109.5
H4A C4 H4C . . 109.5
H4B C4 H4C . . 109.5
C3 C5 N2 . . 106.67(17)
C3 C5 C6 . . 130.91(18)
N2 C5 C6 . . 122.42(18)
C5 C6 H6A . . 109.5
C5 C6 H6B . . 109.5
H6A C6 H6B . . 109.5
C5 C6 H6C . . 109.5
H6A C6 H6C . . 109.5
H6B C6 H6C . . 109.5
N2 C7 H7A . . 109.5
N2 C7 H7B . . 109.5
H7A C7 H7B . . 109.5
N2 C7 H7C . . 109.5
H7A C7 H7C . . 109.5
H7B C7 H7C . . 109.5

loop_
_geom_bond_atom_site_label_1
_geom_bond_atom_site_label_2
_geom_bond_site_symmetry_2
_geom_bond_distance
Ni1 Cl1 . 2.2336(6)
Ni1 Cl1 2 2.2337(6)
Ni1 S1 2 2.3024(6)
Ni1 S1 . 2.3024(6)
S1 C1 . 1.719(2)
N1 C1 . 1.344(2)
N1 C3 . 1.386(2)
N1 C2 . 1.458(2)
N2 C1 . 1.343(2)
N2 C5 . 1.388(2)
N2 C7 . 1.464(2)
C2 H2A . 0.9800
C2 H2B . 0.9800
C2 H2C . 0.9800
C3 C5 . 1.354(3)
C3 C4 . 1.489(3)
C4 H4A . 0.9800
C4 H4B . 0.9800
C4 H4C . 0.9800
C5 C6 . 1.492(3)
C6 H6A . 0.9800
C6 H6B . 0.9800
C6 H6C . 0.9800
C7 H7A . 0.9800
C7 H7B . 0.9800
C7 H7C . 0.9800

loop_
_geom_torsion_atom_site_label_1
_geom_torsion_atom_site_label_2
_geom_torsion_atom_site_label_3
_geom_torsion_atom_site_label_4
_geom_torsion_site_symmetry_1
_geom_torsion
Cl1 Ni1 S1 C1 2 -63.57(7)
Cl1 Ni1 S1 C1 . 66.74(7)
S1 Ni1 S1 C1 2 -176.95(7)
C5 N2 C1 N1 . -0.2(2)
C7 N2 C1 N1 . 178.56(17)
C5 N2 C1 S1 . -177.22(14)
C7 N2 C1 S1 . 1.6(3)
C3 N1 C1 N2 . 0.0(2)
C2 N1 C1 N2 . 177.77(17)
C3 N1 C1 S1 . 177.06(14)
C2 N1 C1 S1 . -5.2(3)
Ni1 S1 C1 N2 . -89.72(16)
Ni1 S1 C1 N1 . 93.84(16)
C1 N1 C3 C5 . 0.2(2)
C2 N1 C3 C5 . -177.55(18)
C1 N1 C3 C4 . -179.83(17)
C2 N1 C3 C4 . 2.4(3)
N1 C3 C5 N2 . -0.3(2)
C4 C3 C5 N2 . 179.72(19)
N1 C3 C5 C6 . 179.12(19)
C4 C3 C5 C6 . -0.9(4)
C1 N2 C5 C3 . 0.3(2)
C7 N2 C5 C3 . -178.45(18)
C1 N2 C5 C6 . -179.15(17)
C7 N2 C5 C6 . 2.1(3)
